data_4038510
loop_
_publ_author_name
'Wang, Dandan'
'Guo, Xing'
'Wu, Hao'
'Wu, Qinghua'
'Wang, Hua'
'Zhang, Xiankang'
'Hao, Erhong'
'Jiao, Lijuan'

_publ_section_title
;
 Visible Light Excitation of BODIPYs Enables Dehydrogenative Enamination
 at Their \a-Positions with Aliphatic Amines.
;
_journal_issue 13
_journal_name_full 'The Journal of organic chemistry'
_journal_page_first 8360
_journal_page_last 8370
_journal_paper_doi 10.1021/acs.joc.0c00620
_journal_volume 85
_journal_year 2020
_chemical_formula_moiety 'C21 H17 B F7 N3'
_chemical_formula_sum 'C21 H17 B F7 N3'
_chemical_formula_weight 455.19
_space_group_crystal_system monoclinic
_space_group_IT_number 14
_space_group_name_Hall '-P 2ybc'
_space_group_name_H-M_alt 'P 1 21/c 1'
_atom_sites_solution_hydrogens geom
_atom_sites_solution_primary dual
_audit_creation_date 2018-08-10
_audit_creation_method
;
Olex2 1.2
(compiled 2018.05.29 svn.r3508 for OlexSys, GUI svn.r5506)
;
_cell_angle_alpha 90
_cell_angle_beta 97.785(2)
_cell_angle_gamma 90
_cell_formula_units_Z 4
_cell_length_a 18.1713(7)
_cell_length_b 13.6990(5)
_cell_length_c 8.3562(3)
_cell_measurement_reflns_used 9770
_cell_measurement_temperature 273.15
_cell_measurement_theta_max 27.43
_cell_measurement_theta_min 2.96
_cell_volume 2060.93(13)
_computing_cell_refinement 'SAINT v8.37A (Bruker, 2015)'
_computing_data_reduction 'SAINT v8.37A (Bruker, 2015)'
_computing_molecular_graphics 'Olex2 (Dolomanov et al., 2009)'
_computing_publication_material 'Olex2 (Dolomanov et al., 2009)'
_computing_structure_refinement 'ShelXL (Sheldrick, 2015)'
_computing_structure_solution 'ShelXT (Sheldrick, 2015)'
_diffrn_ambient_temperature 273.15
_diffrn_measured_fraction_theta_full 0.996
_diffrn_measured_fraction_theta_max 0.996
_diffrn_measurement_device_type 'Bruker APEX-II CCD'
_diffrn_measurement_method '\f and \w scans'
_diffrn_radiation_type MoK\a
_diffrn_radiation_wavelength 0.71073
_diffrn_reflns_av_R_equivalents 0.0392
_diffrn_reflns_av_unetI/netI 0.0143
_diffrn_reflns_Laue_measured_fraction_full 0.996
_diffrn_reflns_Laue_measured_fraction_max 0.996
_diffrn_reflns_limit_h_max 23
_diffrn_reflns_limit_h_min -23
_diffrn_reflns_limit_k_max 17
_diffrn_reflns_limit_k_min -17
_diffrn_reflns_limit_l_max 10
_diffrn_reflns_limit_l_min -10
_diffrn_reflns_number 76057
_diffrn_reflns_point_group_measured_fraction_full 0.996
_diffrn_reflns_point_group_measured_fraction_max 0.996
_diffrn_reflns_theta_full 25.242
_diffrn_reflns_theta_max 27.515
_diffrn_reflns_theta_min 2.875
_diffrn_standards_number 0
_exptl_absorpt_coefficient_mu 0.132
_exptl_absorpt_correction_T_max 0.7455
_exptl_absorpt_correction_T_min 0.6862
_exptl_absorpt_correction_type multi-scan
_exptl_absorpt_process_details
;
SADABS-2014/5 (Bruker,2014/5) was used for absorption correction.
wR2(int) was 0.1107 before and 0.0515 after correction.
The Ratio of minimum to maximum transmission is 0.9205.
The \l/2 correction factor is Not present.
;
_exptl_crystal_colour 'metallic reddish red'
_exptl_crystal_colour_lustre metallic
_exptl_crystal_colour_modifier reddish
_exptl_crystal_colour_primary red
_exptl_crystal_density_diffrn 1.467
_exptl_crystal_description plate
_exptl_crystal_F_000 952
_exptl_crystal_size_max 0.22
_exptl_crystal_size_mid 0.21
_exptl_crystal_size_min 0.2
_refine_diff_density_max 0.684
_refine_diff_density_min -0.304
_refine_diff_density_rms 0.053
_refine_ls_extinction_method none
_refine_ls_goodness_of_fit_ref 1.037
_refine_ls_hydrogen_treatment constr
_refine_ls_matrix_type full
_refine_ls_number_parameters 291
_refine_ls_number_reflns 4725
_refine_ls_number_restraints 0
_refine_ls_restrained_S_all 1.037
_refine_ls_R_factor_all 0.0936
_refine_ls_R_factor_gt 0.0652
_refine_ls_shift/su_max 0.000
_refine_ls_shift/su_mean 0.000
_refine_ls_structure_factor_coef Fsqd
_refine_ls_weighting_details 'w=1/[\s^2^(Fo^2^)+(0.0932P)^2^+1.3521P] where P=(Fo^2^+2Fc^2^)/3'
_refine_ls_weighting_scheme calc
_refine_ls_wR_factor_gt 0.1718
_refine_ls_wR_factor_ref 0.2038
_reflns_Friedel_coverage 0.000
_reflns_number_gt 3237
_reflns_number_total 4725
_reflns_threshold_expression 'I > 2\s(I)'
_cod_data_source_file jo0c00620_si_002.cif
_cod_data_source_block a
_cod_depositor_comments 'Adding full bibliography for 4038510--4038515.cif.'
_cod_database_code 4038510
_shelx_shelxl_version_number 2014/7
_shelx_space_group_comment
;
The symmetry employed for this shelxl refinement is uniquely defined
by the following loop, which should always be used as a source of
symmetry information in preference to the above space-group names.
They are only intended as comments.
;
_olex2_refinement_description
;
1. Fixed Uiso
 At 1.2 times of:
  All C(H) groups, All C(H,H) groups
 At 1.5 times of:
  All C(H,H,H) groups
2.a Secondary CH2 refined with riding coordinates:
 C00Q(H00A,H00B), C00V(H00K,H00I)
2.b Aromatic/amide H refined with riding coordinates:
 C00E(H00E), C00F(H00F), C00H(H00H), C00J(H00J), C00M(H00M), C00N(H00N),
 C00R(H00R)
2.c Idealised Me refined as rotating group:
 C00U(H00C,H00D,H00G), C00W(H00L,H00O,H00P)
;
_olex2_submission_special_instructions 'No special instructions were received'

loop_
_space_group_symop_operation_xyz
'x, y, z'
'-x, y+1/2, -z+1/2'
'-x, -y, -z'
'x, -y-1/2, z-1/2'

loop_
_atom_site_label
_atom_site_type_symbol
_atom_site_fract_x
_atom_site_fract_y
_atom_site_fract_z
_atom_site_U_iso_or_equiv
_atom_site_adp_type
_atom_site_occupancy
_atom_site_site_symmetry_order
_atom_site_calc_flag
_atom_site_refinement_flags_posn
_atom_site_refinement_flags_adp
_atom_site_refinement_flags_occupancy
_atom_site_disorder_assembly
_atom_site_disorder_group
F001 F 0.87595(9) 0.47714(12) 0.7127(3) 0.0847(6) Uani 1 1 d . . . . .
F002 F 0.68623(10) 0.51976(16) 0.1262(2) 0.0820(5) Uani 1 1 d . . . . .
F003 F 0.78854(13) 0.46089(13) 0.87689(19) 0.0861(6) Uani 1 1 d . . . . .
F004 F 0.53602(11) 0.60284(17) 0.5215(2) 0.0885(6) Uani 1 1 d . . . . .
N005 N 0.75747(10) 0.41071(13) 0.6010(2) 0.0457(4) Uani 1 1 d . . . . .
F006 F 0.58000(14) 0.58421(18) -0.1037(2) 0.1017(7) Uani 1 1 d . . . . .
F007 F 0.42849(11) 0.66049(19) 0.2897(3) 0.1097(8) Uani 1 1 d . . . . .
N008 N 0.77156(11) 0.58493(14) 0.6738(3) 0.0528(5) Uani 1 1 d . . . . .
F009 F 0.45031(13) 0.65385(16) -0.0231(3) 0.1075(8) Uani 1 1 d . . . . .
N00A N 0.87861(13) 0.10751(16) 0.7782(3) 0.0636(6) Uani 1 1 d . . . . .
C00B C 0.61527(13) 0.55964(17) 0.3317(3) 0.0508(5) Uani 1 1 d . . . . .
C00C C 0.76605(12) 0.31205(16) 0.5976(3) 0.0449(5) Uani 1 1 d . . . . .
C00D C 0.67650(13) 0.53168(17) 0.4601(3) 0.0481(5) Uani 1 1 d . . . . .
C00E C 0.66841(13) 0.34835(17) 0.4100(3) 0.0519(6) Uani 1 1 d . . . . .
H00E H 0.6282 0.3437 0.3287 0.062 Uiso 1 1 calc R . . . .
C00F C 0.70915(13) 0.27346(17) 0.4770(3) 0.0513(5) Uani 1 1 d . . . . .
H00F H 0.7019 0.2079 0.4502 0.062 Uiso 1 1 calc R . . . .
C00G C 0.69750(12) 0.43647(17) 0.4854(3) 0.0463(5) Uani 1 1 d . . . . .
C00H C 0.82280(13) 0.26293(17) 0.6958(3) 0.0499(5) Uani 1 1 d . . . . .
H00H H 0.8571 0.2985 0.7654 0.060 Uiso 1 1 calc R . . . .
C00I C 0.71437(14) 0.60762(17) 0.5530(3) 0.0511(5) Uani 1 1 d . . . . .
C00J C 0.82864(14) 0.16320(18) 0.6908(3) 0.0544(6) Uani 1 1 d . . . . .
H00J H 0.7936 0.1310 0.6180 0.065 Uiso 1 1 calc R . . . .
C00K C 0.62337(14) 0.55494(19) 0.1702(3) 0.0570(6) Uani 1 1 d . . . . .
C00L C 0.54841(16) 0.5965(2) 0.3683(3) 0.0620(7) Uani 1 1 d . . . . .
C00M C 0.70681(17) 0.70836(19) 0.5455(4) 0.0646(7) Uani 1 1 d . . . . .
H00M H 0.6726 0.7433 0.4749 0.078 Uiso 1 1 calc R . . . .
C00N C 0.79862(17) 0.6708(2) 0.7401(4) 0.0684(7) Uani 1 1 d . . . . .
H00N H 0.8374 0.6765 0.8244 0.082 Uiso 1 1 calc R . . . .
C00O C 0.49322(16) 0.6278(2) 0.2502(4) 0.0717(8) Uani 1 1 d . . . . .
C00P C 0.56901(18) 0.5884(2) 0.0514(3) 0.0668(7) Uani 1 1 d . . . . .
C00Q C 0.93689(16) 0.1494(2) 0.8956(4) 0.0700(8) Uani 1 1 d . . . . .
H00A H 0.9543 0.1001 0.9751 0.084 Uiso 1 1 calc R . . . .
H00B H 0.9162 0.2027 0.9515 0.084 Uiso 1 1 calc R . . . .
C00R C 0.76021(19) 0.7473(2) 0.6639(4) 0.0766(8) Uani 1 1 d . . . . .
H00R H 0.7682 0.8132 0.6868 0.092 Uiso 1 1 calc R . . . .
C00S C 0.50372(18) 0.6240(2) 0.0933(4) 0.0709(8) Uani 1 1 d . . . . .
B00T B 0.80016(16) 0.4833(2) 0.7208(3) 0.0528(6) Uani 1 1 d . . . . .
C00U C 1.0012(2) 0.1863(3) 0.8196(6) 0.1054(13) Uani 1 1 d . . . . .
H00C H 0.9855 0.2402 0.7497 0.158 Uiso 1 1 calc GR . . . .
H00D H 1.0198 0.1350 0.7578 0.158 Uiso 1 1 calc GR . . . .
H00G H 1.0398 0.2075 0.9023 0.158 Uiso 1 1 calc GR . . . .
C00V C 0.8742(2) 0.0009(2) 0.7620(6) 0.1003(13) Uani 1 1 d . . . . .
H00K H 0.8784 -0.0274 0.8693 0.120 Uiso 1 1 calc R . . . .
H00I H 0.8255 -0.0159 0.7064 0.120 Uiso 1 1 calc R . . . .
C00W C 0.9287(3) -0.0423(3) 0.6782(7) 0.1226(17) Uani 1 1 d . . . . .
H00L H 0.9241 -0.0167 0.5703 0.184 Uiso 1 1 calc GR . . . .
H00O H 0.9216 -0.1117 0.6740 0.184 Uiso 1 1 calc GR . . . .
H00P H 0.9773 -0.0277 0.7334 0.184 Uiso 1 1 calc GR . . . .

loop_
_atom_site_aniso_label
_atom_site_aniso_U_11
_atom_site_aniso_U_22
_atom_site_aniso_U_33
_atom_site_aniso_U_23
_atom_site_aniso_U_13
_atom_site_aniso_U_12
F001 0.0499(9) 0.0633(10) 0.1335(16) -0.0199(10) -0.0141(9) 0.0006(7)
F002 0.0693(10) 0.1133(15) 0.0653(10) -0.0105(9) 0.0161(8) 0.0042(10)
F003 0.1400(18) 0.0658(10) 0.0483(9) -0.0014(7) -0.0025(9) -0.0007(10)
F004 0.0796(12) 0.1204(16) 0.0674(11) -0.0081(10) 0.0165(9) 0.0255(11)
N005 0.0446(10) 0.0421(9) 0.0484(10) -0.0026(8) -0.0006(8) 0.0019(7)
F006 0.1236(17) 0.1262(18) 0.0514(10) 0.0089(10) -0.0020(10) -0.0135(14)
F007 0.0739(12) 0.1270(19) 0.1238(18) -0.0130(14) -0.0025(12) 0.0467(12)
N008 0.0554(11) 0.0446(10) 0.0570(11) -0.0083(9) 0.0028(9) -0.0004(8)
F009 0.1085(16) 0.1013(15) 0.0971(15) 0.0127(11) -0.0430(12) 0.0260(12)
N00A 0.0649(13) 0.0493(12) 0.0732(14) 0.0038(10) -0.0028(11) 0.0095(10)
C00B 0.0515(12) 0.0460(12) 0.0527(13) 0.0013(10) -0.0008(10) 0.0035(10)
C00C 0.0421(10) 0.0434(11) 0.0496(12) -0.0006(9) 0.0070(9) 0.0018(9)
C00D 0.0478(12) 0.0491(12) 0.0469(12) -0.0003(9) 0.0045(9) 0.0050(9)
C00E 0.0469(12) 0.0529(13) 0.0535(13) -0.0044(10) -0.0027(10) -0.0019(10)
C00F 0.0477(12) 0.0458(12) 0.0591(14) -0.0066(10) 0.0025(10) -0.0035(9)
C00G 0.0437(11) 0.0474(12) 0.0463(11) -0.0005(9) 0.0006(9) 0.0011(9)
C00H 0.0476(12) 0.0464(12) 0.0543(13) -0.0022(10) 0.0021(10) 0.0034(9)
C00I 0.0544(13) 0.0467(12) 0.0521(13) -0.0025(10) 0.0062(10) 0.0032(10)
C00J 0.0568(13) 0.0483(13) 0.0566(14) 0.0016(10) 0.0024(11) 0.0052(10)
C00K 0.0555(14) 0.0598(14) 0.0548(14) -0.0005(11) 0.0041(11) 0.0002(11)
C00L 0.0614(15) 0.0630(15) 0.0601(15) 0.0004(12) 0.0029(12) 0.0117(12)
C00M 0.0746(17) 0.0458(13) 0.0728(17) 0.0009(12) 0.0083(14) 0.0092(12)
C00N 0.0710(17) 0.0546(15) 0.0761(18) -0.0184(13) -0.0019(14) -0.0029(13)
C00O 0.0614(16) 0.0648(17) 0.085(2) -0.0041(14) -0.0054(14) 0.0191(13)
C00P 0.086(2) 0.0630(16) 0.0482(14) 0.0055(12) -0.0042(13) -0.0102(14)
C00Q 0.0643(16) 0.0683(17) 0.0735(18) 0.0062(14) -0.0042(14) 0.0093(13)
C00R 0.088(2) 0.0456(14) 0.094(2) -0.0136(14) 0.0044(17) -0.0008(14)
C00S 0.0739(18) 0.0591(16) 0.0723(19) 0.0067(13) -0.0173(14) 0.0100(14)
B00T 0.0548(14) 0.0457(14) 0.0545(15) -0.0049(11) -0.0046(12) 0.0016(11)
C00U 0.072(2) 0.095(3) 0.149(4) 0.006(3) 0.015(2) -0.0088(19)
C00V 0.110(3) 0.0522(17) 0.128(3) -0.0005(18) -0.023(2) 0.0160(18)
C00W 0.104(3) 0.087(3) 0.165(5) -0.028(3) -0.023(3) 0.029(2)

loop_
_atom_type_symbol
_atom_type_description
_atom_type_scat_dispersion_real
_atom_type_scat_dispersion_imag
_atom_type_scat_source
C C 0.0033 0.0016 'International Tables Vol C Tables 4.2.6.8 and 6.1.1.4'
H H 0.0000 0.0000 'International Tables Vol C Tables 4.2.6.8 and 6.1.1.4'
B B 0.0013 0.0007 'International Tables Vol C Tables 4.2.6.8 and 6.1.1.4'
N N 0.0061 0.0033 'International Tables Vol C Tables 4.2.6.8 and 6.1.1.4'
F F 0.0171 0.0103 'International Tables Vol C Tables 4.2.6.8 and 6.1.1.4'

loop_
_geom_angle_atom_site_label_1
_geom_angle_atom_site_label_2
_geom_angle_atom_site_label_3
_geom_angle
_geom_angle_site_symmetry_1
_geom_angle_site_symmetry_3
_geom_angle_publ_flag
C00C N005 C00G 108.43(18) . . ?
C00C N005 B00T 127.18(19) . . ?
C00G N005 B00T 124.14(19) . . ?
C00I N008 B00T 126.30(19) . . ?
C00N N008 C00I 107.3(2) . . ?
C00N N008 B00T 126.4(2) . . ?
C00J N00A C00Q 121.6(2) . . ?
C00J N00A C00V 119.8(3) . . ?
C00Q N00A C00V 118.6(2) . . ?
C00K C00B C00D 121.7(2) . . ?
C00K C00B C00L 116.5(2) . . ?
C00L C00B C00D 121.8(2) . . ?
N005 C00C C00F 107.78(19) . . ?
N005 C00C C00H 122.8(2) . . ?
C00H C00C C00F 129.4(2) . . ?
C00G C00D C00B 121.5(2) . . ?
C00G C00D C00I 120.7(2) . . ?
C00I C00D C00B 117.8(2) . . ?
C00F C00E H00E 125.9 . . ?
C00F C00E C00G 108.2(2) . . ?
C00G C00E H00E 125.9 . . ?
C00C C00F H00F 125.9 . . ?
C00E C00F C00C 108.3(2) . . ?
C00E C00F H00F 125.9 . . ?
N005 C00G C00E 107.34(19) . . ?
C00D C00G N005 121.5(2) . . ?
C00D C00G C00E 131.2(2) . . ?
C00C C00H H00H 119.5 . . ?
C00J C00H C00C 121.0(2) . . ?
C00J C00H H00H 119.5 . . ?
N008 C00I C00D 119.7(2) . . ?
N008 C00I C00M 108.4(2) . . ?
C00M C00I C00D 131.8(2) . . ?
N00A C00J C00H 127.3(2) . . ?
N00A C00J H00J 116.3 . . ?
C00H C00J H00J 116.3 . . ?
F002 C00K C00B 119.6(2) . . ?
F002 C00K C00P 118.5(2) . . ?
C00B C00K C00P 121.9(3) . . ?
F004 C00L C00B 120.2(2) . . ?
F004 C00L C00O 117.8(3) . . ?
C00O C00L C00B 122.0(3) . . ?
C00I C00M H00M 126.4 . . ?
C00I C00M C00R 107.1(3) . . ?
C00R C00M H00M 126.4 . . ?
N008 C00N H00N 125.1 . . ?
N008 C00N C00R 109.8(3) . . ?
C00R C00N H00N 125.1 . . ?
F007 C00O C00L 120.4(3) . . ?
F007 C00O C00S 119.7(3) . . ?
C00S C00O C00L 119.9(3) . . ?
F006 C00P C00K 119.7(3) . . ?
F006 C00P C00S 120.7(3) . . ?
C00S C00P C00K 119.6(3) . . ?
N00A C00Q H00A 109.1 . . ?
N00A C00Q H00B 109.1 . . ?
N00A C00Q C00U 112.7(3) . . ?
H00A C00Q H00B 107.8 . . ?
C00U C00Q H00A 109.1 . . ?
C00U C00Q H00B 109.1 . . ?
C00M C00R H00R 126.3 . . ?
C00N C00R C00M 107.4(2) . . ?
C00N C00R H00R 126.3 . . ?
F009 C00S C00O 120.5(3) . . ?
F009 C00S C00P 119.3(3) . . ?
C00O C00S C00P 120.2(3) . . ?
F001 B00T N005 110.1(2) . . ?
F001 B00T N008 110.4(2) . . ?
F003 B00T F001 108.1(2) . . ?
F003 B00T N005 109.9(2) . . ?
F003 B00T N008 110.9(2) . . ?
N008 B00T N005 107.35(19) . . ?
C00Q C00U H00C 109.5 . . ?
C00Q C00U H00D 109.5 . . ?
C00Q C00U H00G 109.5 . . ?
H00C C00U H00D 109.5 . . ?
H00C C00U H00G 109.5 . . ?
H00D C00U H00G 109.5 . . ?
N00A C00V H00K 108.4 . . ?
N00A C00V H00I 108.4 . . ?
H00K C00V H00I 107.5 . . ?
C00W C00V N00A 115.3(4) . . ?
C00W C00V H00K 108.4 . . ?
C00W C00V H00I 108.4 . . ?
C00V C00W H00L 109.5 . . ?
C00V C00W H00O 109.5 . . ?
C00V C00W H00P 109.5 . . ?
H00L C00W H00O 109.5 . . ?
H00L C00W H00P 109.5 . . ?
H00O C00W H00P 109.5 . . ?

loop_
_geom_bond_atom_site_label_1
_geom_bond_atom_site_label_2
_geom_bond_distance
_geom_bond_site_symmetry_2
_geom_bond_publ_flag
F001 B00T 1.390(3) . ?
F002 C00K 1.336(3) . ?
F003 B00T 1.383(3) . ?
F004 C00L 1.333(3) . ?
N005 C00C 1.361(3) . ?
N005 C00G 1.400(3) . ?
N005 B00T 1.543(3) . ?
F006 C00P 1.339(3) . ?
F007 C00O 1.341(3) . ?
N008 C00I 1.383(3) . ?
N008 C00N 1.363(3) . ?
N008 B00T 1.519(3) . ?
F009 C00S 1.342(3) . ?
N00A C00J 1.327(3) . ?
N00A C00Q 1.460(4) . ?
N00A C00V 1.467(4) . ?
C00B C00D 1.487(3) . ?
C00B C00K 1.378(4) . ?
C00B C00L 1.388(4) . ?
C00C C00F 1.443(3) . ?
C00C C00H 1.400(3) . ?
C00D C00G 1.367(3) . ?
C00D C00I 1.419(3) . ?
C00E H00E 0.9300 . ?
C00E C00F 1.342(3) . ?
C00E C00G 1.429(3) . ?
C00F H00F 0.9300 . ?
C00H H00H 0.9300 . ?
C00H C00J 1.371(3) . ?
C00I C00M 1.387(3) . ?
C00J H00J 0.9300 . ?
C00K C00P 1.381(4) . ?
C00L C00O 1.377(4) . ?
C00M H00M 0.9300 . ?
C00M C00R 1.395(4) . ?
C00N H00N 0.9300 . ?
C00N C00R 1.368(4) . ?
C00O C00S 1.351(5) . ?
C00P C00S 1.371(5) . ?
C00Q H00A 0.9700 . ?
C00Q H00B 0.9700 . ?
C00Q C00U 1.492(5) . ?
C00R H00R 0.9300 . ?
C00U H00C 0.9600 . ?
C00U H00D 0.9600 . ?
C00U H00G 0.9600 . ?
C00V H00K 0.9700 . ?
C00V H00I 0.9700 . ?
C00V C00W 1.418(7) . ?
C00W H00L 0.9600 . ?
C00W H00O 0.9600 . ?
C00W H00P 0.9600 . ?
